data_4075417
loop_
_publ_author_name
'Wang, Jianhui'
'Smith, Joanna'
'Zheng, Chong'
'Maguire, John A.'
'Hosmane, Narayan S.'

_publ_section_title
;
 Chemistry of C-Trimethylsilyl-Substituted Heterocarboranes. 32. Synthetic
 and Structural Investigations on Half-Sandwich
 Lanthanacarboranes:&#x00A0; Important Synthons in Metallacarborane
 Chemistry
;
_journal_issue 17
_journal_name_full Organometallics
_journal_page_first 4118
_journal_paper_doi 10.1021/om060268k
_journal_volume 25
_journal_year 2006
_chemical_formula_sum 'C20 H48 B8 Nd O2 Si2'
_chemical_formula_weight 607.48
_chemical_name_systematic
; 
 ? 
;
_space_group_IT_number 15
_symmetry_cell_setting monoclinic
_symmetry_space_group_name_Hall '-C 2yc'
_symmetry_space_group_name_H-M 'C 1 2/c 1'
_atom_sites_solution_hydrogens geom
_atom_sites_solution_primary direct
_atom_sites_solution_secondary difmap
_audit_creation_method SHELXL-97
_cell_angle_alpha 90.00
_cell_angle_beta 90.855(4)
_cell_angle_gamma 90.00
_cell_formula_units_Z 8
_cell_length_a 23.323(5)
_cell_length_b 9.847(2)
_cell_length_c 27.109(6)
_cell_measurement_reflns_used 821
_cell_measurement_temperature 173(2)
_cell_measurement_theta_max 14
_cell_measurement_theta_min -14
_cell_volume 6225(2)
_computing_cell_refinement 'SMART and SAINT (Bruker, 1999)'
_computing_data_collection 'SMART (Bruker, 1999)'
_computing_data_reduction 'SAINT (Bruker, 1999)'
_computing_molecular_graphics 'SHELXTL (Sheldrick, 1997)'
_computing_publication_material 'SHELXTL (Sheldrick, 1997)'
_computing_structure_refinement 'SHELXTL (Sheldrick, 1997)'
_computing_structure_solution 'SIR97 (Altomare et al., 1999)'
_diffrn_ambient_temperature 173(2)
_diffrn_detector_area_resol_mean 0
_diffrn_measured_fraction_theta_full 0.846
_diffrn_measured_fraction_theta_max 0.846
_diffrn_measurement_device_type 'Siemens SMART CCD  PLATFORM'
_diffrn_measurement_method '\w scans'
_diffrn_radiation_monochromator graphite
_diffrn_radiation_source 'fine-focus sealed tube'
_diffrn_radiation_type MoK\a
_diffrn_radiation_wavelength 0.71073
_diffrn_reflns_av_R_equivalents 0.0357
_diffrn_reflns_av_sigmaI/netI 0.0423
_diffrn_reflns_limit_h_max 27
_diffrn_reflns_limit_h_min -25
_diffrn_reflns_limit_k_max 11
_diffrn_reflns_limit_k_min -8
_diffrn_reflns_limit_l_max 23
_diffrn_reflns_limit_l_min -32
_diffrn_reflns_number 11820
_diffrn_reflns_theta_full 25.00
_diffrn_reflns_theta_max 25.00
_diffrn_reflns_theta_min 1.75
_diffrn_standards_decay_% 0
_diffrn_standards_interval_count 0
_diffrn_standards_interval_time 0
_diffrn_standards_number 0
_exptl_absorpt_coefficient_mu 1.760
_exptl_absorpt_correction_T_max 1.000
_exptl_absorpt_correction_T_min 0.223521
_exptl_absorpt_correction_type multi-scan
_exptl_absorpt_process_details 'SADABS (Sheldrick, 2000)'
_exptl_crystal_colour light-blue
_exptl_crystal_density_diffrn 1.296
_exptl_crystal_density_method 'not measured'
_exptl_crystal_description fragment
_exptl_crystal_F_000 2496
_exptl_crystal_size_max 0.08
_exptl_crystal_size_mid 0.06
_exptl_crystal_size_min 0.06
_refine_diff_density_max 3.095
_refine_diff_density_min -2.069
_refine_diff_density_rms 0.167
_refine_ls_extinction_coef 0.00000(6)
_refine_ls_extinction_expression Fc^*^=kFc[1+0.001xFc^2^\l^3^/sin(2\q)]^-1/4^
_refine_ls_extinction_method SHELXL
_refine_ls_goodness_of_fit_ref 1.339
_refine_ls_hydrogen_treatment constr
_refine_ls_matrix_type full
_refine_ls_number_parameters 347
_refine_ls_number_reflns 4646
_refine_ls_number_restraints 0
_refine_ls_restrained_S_all 1.339
_refine_ls_R_factor_all 0.0964
_refine_ls_R_factor_gt 0.0894
_refine_ls_shift/su_max 1.915
_refine_ls_shift/su_mean 0.008
_refine_ls_structure_factor_coef Fsqd
_refine_ls_weighting_details 'calc w=1/[\s^2^(Fo^2^)+(0.0000P)^2^+283.1431P] where P=(Fo^2^+2Fc^2^)/3'
_refine_ls_weighting_scheme calc
_refine_ls_wR_factor_gt 0.1882
_refine_ls_wR_factor_ref 0.1919
_reflns_number_gt 4316
_reflns_number_total 4646
_reflns_threshold_expression >2sigma(I)
_cod_data_source_file om060268ksi20060525_065827.cif
_cod_data_source_block C22_hos203
_cod_original_sg_symbol_H-M 'C 2/c'
_cod_database_code 4075417

loop_
_symmetry_equiv_pos_as_xyz
'x, y, z'
'-x, y, -z+1/2'
'x+1/2, y+1/2, z'
'-x+1/2, y+1/2, -z+1/2'
'-x, -y, -z'
'x, -y, z-1/2'
'-x+1/2, -y+1/2, -z'
'x+1/2, -y+1/2, z-1/2'

loop_
_atom_site_label
_atom_site_type_symbol
_atom_site_fract_x
_atom_site_fract_y
_atom_site_fract_z
_atom_site_U_iso_or_equiv
_atom_site_adp_type
_atom_site_occupancy
_atom_site_symmetry_multiplicity
_atom_site_calc_flag
_atom_site_refinement_flags
Nd Nd 0.07901(3) 0.09590(7) 0.52158(2) 0.0275(3) Uani 1 1 d .
Si11 Si -0.02390(16) 0.0522(4) 0.33825(13) 0.0334(9) Uani 1 1 d .
Si22 Si 0.1779(2) 0.4190(5) 0.73535(16) 0.0538(12) Uani 1 1 d .
C11 C -0.0488(5) 0.0768(13) 0.4036(5) 0.029(3) Uani 1 1 d .
C12 C -0.1042(5) 0.1286(13) 0.4210(5) 0.032(3) Uani 1 1 d .
B13 B -0.1002(6) 0.1824(16) 0.4748(6) 0.031(4) Uani 1 1 d .
H13 H -0.1344 0.2349 0.4963 0.02(3) Uiso 1 1 calc R
B14 B -0.0332(6) 0.1655(17) 0.4920(6) 0.032(3) Uani 1 1 d .
H14 H -0.0295 0.2234 0.5275 0.11(7) Uiso 1 1 calc R
B15 B -0.0017(6) 0.0982(17) 0.4441(5) 0.032(3) Uani 1 1 d .
H15 H 0.0394 0.0794 0.4243 0.06(4) Uiso 1 1 calc R
B16 B -0.0488(6) 0.2343(17) 0.4319(5) 0.031(3) Uani 1 1 d .
H16 H -0.0396 0.3383 0.4173 0.05(4) Uiso 1 1 calc R
C17 C -0.1546(6) 0.1543(16) 0.3859(5) 0.040(4) Uani 1 1 d .
H17A H -0.1872 0.1889 0.4045 0.05(4) Uiso 1 1 calc R
H17B H -0.1654 0.0692 0.3695 0.11(8) Uiso 1 1 calc R
H17C H -0.1435 0.2213 0.3611 0.05(4) Uiso 1 1 calc R
C21 C 0.0976(7) 0.3270(17) 0.6561(6) 0.051(4) Uani 1 1 d .
C22 C 0.1554(7) 0.3289(15) 0.6769(6) 0.047(4) Uani 1 1 d .
B23 B 0.1979(10) 0.260(2) 0.6425(6) 0.056(5) Uani 1 1 d .
H23 H 0.2406 0.2679 0.6448 0.03(3) Uiso 1 1 calc R
B24 B 0.1591(8) 0.223(2) 0.5896(7) 0.047(4) Uani 1 1 d .
H24 H 0.1912 0.1606 0.5692 0.3(2) Uiso 1 1 calc R
B25 B 0.0934(8) 0.267(2) 0.6037(7) 0.048(5) Uani 1 1 d .
H25 H 0.0457 0.2559 0.6010 0.21(14) Uiso 1 1 calc R
B26 B 0.1510(8) 0.3838(19) 0.6178(7) 0.047(4) Uani 1 1 d .
H26 H 0.1611 0.4852 0.6013 0.03(4) Uiso 1 1 calc R
C27 C 0.0515(8) 0.411(2) 0.6786(7) 0.073(6) Uani 1 1 d .
H27A H 0.0155 0.3973 0.6601 0.08(6) Uiso 1 1 calc R
H27B H 0.0623 0.5068 0.6775 2(3) Uiso 1 1 calc R
H27C H 0.0464 0.3829 0.7130 0.14(10) Uiso 1 1 calc R
O31 O 0.1610(4) 0.0324(10) 0.4672(3) 0.036(2) Uani 1 1 d .
C32 C 0.1534(6) -0.0345(17) 0.4187(5) 0.045(4) Uani 1 1 d .
H32A H 0.1393 0.0314 0.3937 0.04(4) Uiso 1 1 calc R
H32B H 0.1254 -0.1098 0.4209 0.05(5) Uiso 1 1 calc R
C33 C 0.2109(6) -0.087(2) 0.4051(6) 0.063(5) Uani 1 1 d .
H33A H 0.2074 -0.1719 0.3856 0.07(6) Uiso 1 1 calc R
H33B H 0.2322 -0.0191 0.3857 0.07(5) Uiso 1 1 calc R
C34 C 0.2398(7) -0.113(2) 0.4531(6) 0.058(5) Uani 1 1 d .
H34A H 0.2820 -0.1108 0.4498 0.10(7) Uiso 1 1 calc R
H34B H 0.2283 -0.2021 0.4667 0.20(15) Uiso 1 1 calc R
C35 C 0.2192(6) 0.0029(17) 0.4859(6) 0.047(4) Uani 1 1 d .
H35A H 0.2185 -0.0254 0.5209 0.07(5) Uiso 1 1 calc R
H35B H 0.2443 0.0835 0.4828 0.04(4) Uiso 1 1 calc R
O41 O 0.1056(4) 0.3128(9) 0.4763(3) 0.037(2) Uani 1 1 d .
C42 C 0.1482(8) 0.3292(18) 0.4393(7) 0.058(5) Uani 1 1 d .
H42A H 0.1395 0.2703 0.4106 0.10(8) Uiso 1 1 calc R
H42B H 0.1866 0.3046 0.4527 0.18(12) Uiso 1 1 calc R
C43 C 0.1470(9) 0.478(2) 0.4241(7) 0.070(6) Uani 1 1 d .
H43A H 0.1742 0.5323 0.4443 0.12(10) Uiso 1 1 calc R
H43B H 0.1561 0.4887 0.3888 0.07(5) Uiso 1 1 calc R
C44 C 0.0862(8) 0.5153(16) 0.4342(7) 0.059(5) Uani 1 1 d .
H44A H 0.0821 0.6144 0.4391 0.03(3) Uiso 1 1 calc R
H44B H 0.0602 0.4858 0.4070 0.11(8) Uiso 1 1 calc R
C45 C 0.0749(7) 0.4401(13) 0.4799(6) 0.045(4) Uani 1 1 d .
H45A H 0.0887 0.4923 0.5090 0.02(3) Uiso 1 1 calc R
H45B H 0.0333 0.4235 0.4833 0.03(4) Uiso 1 1 calc R
C101 C 0.0151(7) 0.2076(17) 0.3194(5) 0.050(4) Uani 1 1 d .
H10A H 0.0457 0.2272 0.3435 0.13(9) Uiso 1 1 calc R
H10B H -0.0116 0.2844 0.3178 0.09(7) Uiso 1 1 calc R
H10C H 0.0318 0.1934 0.2868 0.07(5) Uiso 1 1 calc R
C102 C 0.0280(6) -0.0921(18) 0.3393(5) 0.046(4) Uani 1 1 d .
H10D H 0.0588 -0.0731 0.3633 0.25(18) Uiso 1 1 calc R
H10E H 0.0444 -0.1033 0.3064 0.08(6) Uiso 1 1 calc R
H10F H 0.0082 -0.1757 0.3486 0.12(9) Uiso 1 1 calc R
C103 C -0.0827(7) 0.0159(17) 0.2931(5) 0.045(4) Uani 1 1 d .
H10G H -0.1102 0.0913 0.2929 0.11(8) Uiso 1 1 calc R
H10H H -0.1023 -0.0680 0.3025 0.06(5) Uiso 1 1 calc R
H10I H -0.0667 0.0054 0.2601 0.08(6) Uiso 1 1 calc R
C401 C 0.1489(17) 0.588(3) 0.7443(11) 0.154(15) Uani 1 1 d .
H40A H 0.1605 0.6472 0.7170 0.09(8) Uiso 1 1 calc R
H40B H 0.1637 0.6258 0.7755 0.11(7) Uiso 1 1 calc R
H40C H 0.1070 0.5838 0.7453 0.2(2) Uiso 1 1 calc R
C402 C 0.2553(12) 0.436(5) 0.7376(11) 0.159(16) Uani 1 1 d .
H40D H 0.2679 0.4897 0.7094 0.09(8) Uiso 1 1 calc R
H40E H 0.2729 0.3454 0.7363 0.2(2) Uiso 1 1 calc R
H40F H 0.2670 0.4810 0.7684 0.19(13) Uiso 1 1 calc R
C403 C 0.1582(18) 0.313(3) 0.7868(7) 0.129(12) Uani 1 1 d .
H40G H 0.1164 0.3021 0.7870 0.14(12) Uiso 1 1 calc R
H40H H 0.1709 0.3562 0.8177 0.19(13) Uiso 1 1 calc R
H40I H 0.1764 0.2241 0.7837 0.2(2) Uiso 1 1 calc R

loop_
_atom_site_aniso_label
_atom_site_aniso_U_11
_atom_site_aniso_U_22
_atom_site_aniso_U_33
_atom_site_aniso_U_23
_atom_site_aniso_U_13
_atom_site_aniso_U_12
Nd 0.0294(4) 0.0269(4) 0.0264(4) -0.0026(3) 0.0032(2) 0.0011(4)
Si11 0.041(2) 0.029(2) 0.0301(19) -0.0020(16) 0.0017(15) 0.0017(17)
Si22 0.074(3) 0.041(3) 0.046(2) -0.005(2) -0.017(2) -0.005(3)
C11 0.034(6) 0.012(7) 0.041(7) 0.002(6) -0.006(5) 0.015(6)
C12 0.028(6) 0.024(8) 0.044(8) -0.003(6) -0.003(5) 0.005(6)
B13 0.026(7) 0.025(9) 0.043(9) -0.012(7) -0.001(6) 0.009(6)
B14 0.035(8) 0.030(9) 0.032(8) -0.003(7) 0.000(6) 0.002(7)
B15 0.025(6) 0.031(9) 0.040(8) 0.000(8) 0.009(6) -0.011(7)
B16 0.033(7) 0.028(9) 0.034(8) -0.010(7) 0.002(6) 0.011(7)
C17 0.036(7) 0.046(10) 0.039(8) 0.011(7) 0.001(6) 0.012(7)
C21 0.057(9) 0.047(10) 0.049(9) 0.002(8) -0.009(7) -0.012(8)
C22 0.062(9) 0.028(9) 0.050(9) 0.001(7) -0.009(7) -0.012(8)
B23 0.079(14) 0.059(14) 0.030(9) 0.003(9) 0.012(9) -0.001(11)
B24 0.053(10) 0.037(11) 0.051(11) 0.007(9) -0.006(8) 0.001(9)
B25 0.049(10) 0.045(12) 0.051(11) -0.003(9) 0.017(8) -0.018(9)
B26 0.059(10) 0.030(11) 0.051(10) -0.009(8) -0.003(8) -0.008(9)
C27 0.061(11) 0.098(16) 0.061(12) -0.032(12) -0.005(9) 0.017(12)
O31 0.028(4) 0.035(6) 0.044(5) -0.004(4) 0.001(4) 0.003(4)
C32 0.040(8) 0.051(10) 0.044(9) -0.015(8) 0.003(6) -0.004(8)
C33 0.048(9) 0.072(13) 0.068(11) -0.018(11) 0.014(8) -0.011(10)
C34 0.052(9) 0.064(13) 0.060(10) 0.006(10) 0.017(8) 0.024(9)
C35 0.029(7) 0.058(11) 0.055(10) 0.000(8) -0.001(6) 0.008(8)
O41 0.042(5) 0.021(6) 0.048(6) 0.002(4) 0.000(4) 0.005(4)
C42 0.067(11) 0.046(11) 0.060(11) 0.011(9) 0.025(9) -0.001(9)
C43 0.094(14) 0.056(12) 0.060(12) 0.020(10) 0.033(11) 0.011(12)
C44 0.076(12) 0.016(9) 0.083(13) 0.005(8) -0.003(10) 0.018(9)
C45 0.063(10) 0.008(8) 0.064(10) -0.006(7) 0.025(8) 0.002(7)
C101 0.065(10) 0.056(11) 0.029(8) -0.002(7) 0.018(7) 0.001(9)
C102 0.053(8) 0.053(10) 0.031(7) -0.001(8) 0.017(6) 0.013(9)
C103 0.055(9) 0.049(10) 0.031(8) -0.002(7) -0.001(7) -0.013(9)
C401 0.26(4) 0.059(17) 0.14(3) -0.050(19) -0.12(2) 0.04(2)
C402 0.11(2) 0.27(5) 0.10(2) -0.07(3) -0.020(16) -0.09(3)
C403 0.24(4) 0.11(3) 0.042(12) 0.006(13) -0.022(16) -0.08(2)

loop_
_atom_type_symbol
_atom_type_description
_atom_type_scat_dispersion_real
_atom_type_scat_dispersion_imag
_atom_type_scat_source
C C 0.0033 0.0016 'International Tables Vol C Tables 4.2.6.8 and 6.1.1.4'
B B 0.0013 0.0007 'International Tables Vol C Tables 4.2.6.8 and 6.1.1.4'
O O 0.0106 0.0060 'International Tables Vol C Tables 4.2.6.8 and 6.1.1.4'
Si Si 0.0817 0.0704 'International Tables Vol C Tables 4.2.6.8 and 6.1.1.4'
Nd Nd -0.1943 3.0179 'International Tables Vol C Tables 4.2.6.8 and 6.1.1.4'
H H 0.0000 0.0000 'International Tables Vol C Tables 4.2.6.8 and 6.1.1.4'

loop_
_geom_angle_atom_site_label_1
_geom_angle_atom_site_label_2
_geom_angle_atom_site_label_3
_geom_angle
_geom_angle_site_symmetry_1
_geom_angle_site_symmetry_3
O31 Nd O41 74.5(3) . .
O31 Nd C11 119.0(3) . 5_556
O41 Nd C11 160.6(3) . 5_556
O31 Nd C12 88.5(3) . 5_556
O41 Nd C12 153.2(3) . 5_556
C11 Nd C12 31.0(3) 5_556 5_556
O31 Nd B13 68.8(4) . 5_556
O41 Nd B13 142.9(4) . 5_556
C11 Nd B13 54.0(4) 5_556 5_556
C12 Nd B13 32.5(4) 5_556 5_556
O31 Nd B15 121.7(4) . 5_556
O41 Nd B15 153.8(4) . 5_556
C11 Nd B15 32.6(4) 5_556 5_556
C12 Nd B15 53.0(4) 5_556 5_556
B13 Nd B15 55.3(4) 5_556 5_556
O31 Nd B15 94.1(4) . .
O41 Nd B15 78.3(4) . .
C11 Nd B15 112.5(4) 5_556 .
C12 Nd B15 124.4(4) 5_556 .
B13 Nd B15 98.7(5) 5_556 .
B15 Nd B15 79.9(5) 5_556 .
O31 Nd B25 122.1(4) . .
O41 Nd B25 81.5(4) . .
C11 Nd B25 79.3(5) 5_556 .
C12 Nd B25 90.6(5) 5_556 .
B13 Nd B25 122.9(5) 5_556 .
B15 Nd B25 102.5(5) 5_556 .
B15 Nd B25 131.4(5) . .
O31 Nd B14 127.4(4) . .
O41 Nd B14 83.7(4) . .
C11 Nd B14 96.5(4) 5_556 .
C12 Nd B14 123.1(4) 5_556 .
B13 Nd B14 114.5(4) 5_556 .
B15 Nd B14 70.1(5) 5_556 .
B15 Nd B14 34.0(4) . .
B25 Nd B14 100.4(5) . .
O31 Nd B14 89.2(4) . 5_556
O41 Nd B14 143.2(4) . 5_556
C11 Nd B14 55.2(4) 5_556 5_556
C12 Nd B14 54.4(4) 5_556 5_556
B13 Nd B14 33.9(4) 5_556 5_556
B15 Nd B14 34.1(4) 5_556 5_556
B15 Nd B14 70.0(5) . 5_556
B25 Nd B14 134.0(5) . 5_556
B14 Nd B14 80.5(5) . 5_556
O31 Nd B24 89.5(4) . .
O41 Nd B24 77.7(4) . .
C11 Nd B24 88.1(4) 5_556 .
C12 Nd B24 81.7(4) 5_556 .
B13 Nd B24 106.8(5) 5_556 .
B15 Nd B24 119.8(5) 5_556 .
B15 Nd B24 153.7(5) . .
B25 Nd B24 33.5(5) . .
B14 Nd B24 131.8(5) . .
B14 Nd B24 136.1(5) 5_556 .
C101 Si11 C103 109.7(7) . .
C101 Si11 C102 108.1(8) . .
C103 Si11 C102 109.6(8) . .
C101 Si11 C11 108.2(6) . .
C103 Si11 C11 114.1(6) . .
C102 Si11 C11 107.0(6) . .
C403 Si22 C402 107.0(19) . .
C403 Si22 C401 109.0(18) . .
C402 Si22 C401 107(2) . .
C403 Si22 C22 107.9(9) . .
C402 Si22 C22 109.6(11) . .
C401 Si22 C22 116.4(10) . .
C12 C11 B15 109.9(11) . .
C12 C11 B16 62.7(8) . .
B15 C11 B16 64.6(9) . .
C12 C11 Si11 129.0(9) . .
B15 C11 Si11 117.1(9) . .
B16 C11 Si11 122.2(9) . .
C12 C11 Nd 75.0(7) . 5_556
B15 C11 Nd 75.5(7) . 5_556
B16 C11 Nd 103.0(8) . 5_556
Si11 C11 Nd 134.4(6) . 5_556
C11 C12 C17 121.9(12) . .
C11 C12 B13 112.2(10) . .
C17 C12 B13 124.5(11) . .
C11 C12 B16 66.1(9) . .
C17 C12 B16 126.2(12) . .
B13 C12 B16 65.7(9) . .
C11 C12 Nd 73.9(7) . 5_556
C17 C12 Nd 129.9(9) . 5_556
B13 C12 Nd 74.6(8) . 5_556
B16 C12 Nd 103.9(8) . 5_556
C12 B13 B14 106.1(11) . .
C12 B13 B16 60.7(9) . .
B14 B13 B16 63.9(9) . .
C12 B13 Nd 72.9(7) . 5_556
B14 B13 Nd 73.8(8) . 5_556
B16 B13 Nd 100.8(8) . 5_556
B13 B14 B15 104.6(11) . .
B13 B14 B16 61.4(9) . .
B15 B14 B16 61.4(9) . .
B13 B14 Nd 171.7(11) . .
B15 B14 Nd 72.6(7) . .
B16 B14 Nd 121.8(8) . .
B13 B14 Nd 72.2(8) . 5_556
B15 B14 Nd 72.5(8) . 5_556
B16 B14 Nd 98.9(8) . 5_556
Nd B14 Nd 99.5(5) . 5_556
C11 B15 B14 107.1(11) . .
C11 B15 B16 62.5(8) . .
B14 B15 B16 63.6(9) . .
C11 B15 Nd 71.9(7) . 5_556
B14 B15 Nd 73.4(7) . 5_556
B16 B15 Nd 100.3(7) . 5_556
C11 B15 Nd 171.2(11) . .
B14 B15 Nd 73.3(7) . .
B16 B15 Nd 123.9(9) . .
Nd B15 Nd 100.1(5) 5_556 .
C12 B16 C11 51.2(7) . .
C12 B16 B13 53.6(8) . .
C11 B16 B13 92.2(10) . .
C12 B16 B15 92.2(10) . .
C11 B16 B15 52.9(7) . .
B13 B16 B15 94.8(10) . .
C12 B16 B14 94.1(10) . .
C11 B16 B14 93.6(10) . .
B13 B16 B14 54.7(8) . .
B15 B16 B14 54.9(8) . .
C22 C21 C27 120.3(14) . .
C22 C21 B25 114.0(15) . .
C27 C21 B25 123.6(15) . .
C22 C21 B26 63.6(10) . .
C27 C21 B26 126.7(15) . .
B25 C21 B26 66.8(10) . .
C21 C22 B23 111.4(14) . .
C21 C22 B26 66.1(11) . .
B23 C22 B26 66.2(11) . .
C21 C22 Si22 125.2(12) . .
B23 C22 Si22 123.2(12) . .
B26 C22 Si22 131.1(11) . .
C22 B23 B24 105.3(15) . .
C22 B23 B26 61.3(11) . .
B24 B23 B26 61.1(11) . .
B25 B24 B23 103.3(14) . .
B25 B24 B26 63.7(11) . .
B23 B24 B26 60.6(11) . .
B25 B24 Nd 70.6(9) . .
B23 B24 Nd 161.8(12) . .
B26 B24 Nd 126.2(10) . .
C21 B25 B24 105.7(14) . .
C21 B25 B26 61.5(11) . .
B24 B25 B26 61.7(11) . .
C21 B25 Nd 165.2(12) . .
B24 B25 Nd 75.9(9) . .
B26 B25 Nd 129.0(10) . .
C22 B26 C21 50.3(9) . .
C22 B26 B23 52.5(10) . .
C21 B26 B23 89.8(12) . .
C22 B26 B24 96.6(12) . .
C21 B26 B24 92.9(12) . .
B23 B26 B24 58.3(10) . .
C22 B26 B25 91.8(12) . .
C21 B26 B25 51.6(9) . .
B23 B26 B25 95.3(13) . .
B24 B26 B25 54.6(10) . .
C35 O31 C32 108.5(10) . .
C35 O31 Nd 123.6(8) . .
C32 O31 Nd 123.4(7) . .
O31 C32 C33 106.1(12) . .
C34 C33 C32 104.0(13) . .
C33 C34 C35 104.0(14) . .
O31 C35 C34 104.0(12) . .
C42 O41 C45 107.4(11) . .
C42 O41 Nd 127.5(9) . .
C45 O41 Nd 124.7(7) . .
O41 C42 C43 106.7(14) . .
C44 C43 C42 101.7(15) . .
C45 C44 C43 102.2(13) . .
O41 C45 C44 106.4(11) . .

loop_
_geom_bond_atom_site_label_1
_geom_bond_atom_site_label_2
_geom_bond_distance
_geom_bond_site_symmetry_2
Nd O31 2.511(9) .
Nd O41 2.545(9) .
Nd C11 2.747(13) 5_556
Nd C12 2.762(13) 5_556
Nd B13 2.786(16) 5_556
Nd B15 2.797(15) 5_556
Nd B15 2.799(14) .
Nd B25 2.808(19) .
Nd B14 2.809(15) .
Nd B14 2.810(16) 5_556
Nd B24 2.888(18) .
Si11 C101 1.857(16) .
Si11 C103 1.860(14) .
Si11 C102 1.867(15) .
Si11 C11 1.888(13) .
Si22 C403 1.81(2) .
Si22 C402 1.81(3) .
Si22 C401 1.82(2) .
Si22 C22 1.885(15) .
C11 C12 1.474(17) .
C11 B15 1.557(18) .
C11 B16 1.73(2) .
C11 Nd 2.747(13) 5_556
C12 C17 1.522(17) .
C12 B13 1.553(19) .
C12 B16 1.68(2) .
C12 Nd 2.762(13) 5_556
B13 B14 1.63(2) .
B13 B16 1.76(2) .
B13 Nd 2.786(15) 5_556
B14 B15 1.64(2) .
B14 B16 1.80(2) .
B14 Nd 2.810(16) 5_556
B15 B16 1.76(2) .
B15 Nd 2.797(14) 5_556
C21 C22 1.45(2) .
C21 C27 1.49(2) .
C21 B25 1.54(2) .
C21 B26 1.73(2) .
C22 B23 1.53(2) .
C22 B26 1.69(2) .
B23 B24 1.72(3) .
B23 B26 1.76(3) .
B24 B25 1.64(3) .
B24 B26 1.77(3) .
B25 B26 1.81(2) .
O31 C35 1.471(15) .
O31 C32 1.479(16) .
C32 C33 1.49(2) .
C33 C34 1.48(2) .
C34 C35 1.53(2) .
O41 C42 1.431(17) .
O41 C45 1.448(16) .
C42 C43 1.52(2) .
C43 C44 1.50(2) .
C44 C45 1.47(2) .
